data_1100916
loop_
_publ_author_name
'Fabry, Jan'
'Zikmund, Zdenek'
'Kania, Antoni'
'Petricek, Vaclav'

_publ_section_title
;
Structural study of AgNbO~3~ at room temperature
;
_journal_name_full 'Acta Crystallographica, Section C'
_journal_page_first 916
_journal_page_last 918
_journal_paper_doi 10.1107/S0108270100006806
_journal_volume 56
_journal_year 2000
_chemical_formula_iupac 'Ag Nb O3'
_chemical_formula_moiety 'Ag Nb O3'
_chemical_formula_structural 'Ag Nb O3'
_chemical_formula_sum 'Ag Nb O3'
_chemical_formula_weight 248.77
_chemical_name_systematic
;
silver niobate
;
_space_group_IT_number 57
_symmetry_cell_setting orthorhombic
_symmetry_space_group_name_Hall '-P 2c 2b'
_symmetry_space_group_name_H-M 'P b c m'
_cell_angle_alpha 90.00
_cell_angle_beta 90.00
_cell_angle_gamma 90.00
_cell_formula_units_Z 8
_cell_length_a 5.5462(3)
_cell_length_b 5.6028(4)
_cell_length_c 15.6365(13)
_cell_measurement_reflns_used 50
_cell_measurement_temperature 292.0(10)
_cell_measurement_theta_max 33
_cell_measurement_theta_min 5
_cell_volume 485.90(6)
_diffrn_measurement_device 'Hilger & Watts'
_diffrn_measurement_method \w/2\q
_diffrn_radiation_type 'Mo K\a'
_diffrn_radiation_wavelength .71073
_diffrn_reflns_av_R_equivalents .025
_diffrn_reflns_limit_h_max 7
_diffrn_reflns_limit_h_min -7
_diffrn_reflns_limit_k_max 7
_diffrn_reflns_limit_k_min -7
_diffrn_reflns_limit_l_max 22
_diffrn_reflns_limit_l_min -21
_diffrn_reflns_number 5156
_diffrn_reflns_theta_full 30
_diffrn_reflns_theta_max 30
_diffrn_standards_decay_% 7.0
_diffrn_standards_interval_count 30
_diffrn_standards_interval_time ?
_diffrn_standards_number 3
_exptl_absorpt_coefficient_mu 12.492
_exptl_absorpt_correction_T_max .356
_exptl_absorpt_correction_T_min .130
_exptl_absorpt_correction_type gaussian
_exptl_absorpt_process_details '(Templeton & Templeton, 1978)'
_exptl_crystal_colour 'light brown'
_exptl_crystal_density_diffrn 6.799
_exptl_crystal_density_meas ?
_exptl_crystal_density_method .
_exptl_crystal_description prism
_exptl_crystal_F_000 896
_exptl_crystal_size_max .31
_exptl_crystal_size_mid .17
_exptl_crystal_size_min .09
_refine_diff_density_max 1.20
_refine_diff_density_min -3.65
_refine_ls_extinction_coef .000228(4)
_refine_ls_extinction_method 'type II (Becker & Coppens, 1974)'
_refine_ls_goodness_of_fit_all 2.69
_refine_ls_goodness_of_fit_ref 2.84
_refine_ls_hydrogen_treatment none
_refine_ls_matrix_type fullcycle
_refine_ls_number_constraints 0
_refine_ls_number_parameters 52
_refine_ls_number_reflns 1689
_refine_ls_R_factor_gt .034
_refine_ls_shift/su_max .01
_refine_ls_structure_factor_coef F
_refine_ls_weighting_details 'w = (\s^2^(F~o~)+0.0001(F~o~)^2^)^-1^'
_refine_ls_weighting_scheme calc
_refine_ls_wR_factor_ref .053
_reflns_number_gt 1497
_reflns_number_total 1689
_reflns_threshold_expression I>3\s(I)
_cod_depositor_comments
;
The following automatic conversions were performed:
'_exptl_absorpt_correction_type' value 'Gaussian' changed to 'gaussian'
according to '/home/saulius/struct/CIF-dictionaries/cif_core.dic'
dictionary named 'cif_core.dic' version 2.4.1 from 2010-06-29.

Automatic conversion script
Id: cif_fix_enum 1527 2010-12-29 10:47:43Z saulius 

The following automatic conversions were performed:

'_refine_ls_weighting_scheme' value 'w =
(\s^2^(F~o~)+0.0001(F~o~)^2^)^-1^' was changed to 'calc'. New tag
'_refine_ls_weighting_details' was created. The value of the new tag
was set to 'w = (\s^2^(F~o~)+0.0001(F~o~)^2^)^-1^'.

Automatic conversion script
Id: cif_fix_values 3143 2015-03-26 13:38:13Z robertas 
;
_cod_database_code 1100916

loop_
_symmetry_equiv_pos_as_xyz
'x, y, z'
'x, y, -z+1/2'
'-x, y+1/2, z'
'-x, y+1/2, -z+1/2'
'-x, -y, -z'
'-x, -y, z+1/2'
'x, -y+1/2, -z'
'x, -y+1/2, z+1/2'

loop_
_atom_site_U_iso_or_equiv
_atom_site_label
_atom_site_fract_z
_atom_site_fract_x
_atom_site_fract_y
_atom_site_adp_type
_atom_site_occupancy
_atom_site_type_symbol
.01280(10) Ag1 0.75 .75770(3) 0.22738(7) Uani 1 Ag
.01280(10) Ag2 0.5 .75550(3) 0.25 Uani 1 Ag
.00590(10) Nb 0.625014(8) .74525(2) 0.72338(7) Uani 1 Nb
.0090(4) O1 0.75 .6978(2) 0.7664(2) Uani 1 O
.0095(4) O2 0.5 .8043(2) 0.75 Uani 1 O
.0088(3) O3 0.61132(6) .4662(2) 0.5364(2) Uani 1 O
.0092(3) O4 0.63865(7) -.0334(2) 0.4727(2) Uani 1 O

loop_
_atom_site_aniso_label
_atom_site_aniso_U_22
_atom_site_aniso_U_11
_atom_site_aniso_U_33
_atom_site_aniso_U_12
_atom_site_aniso_U_13
_atom_site_aniso_U_23
_atom_site_aniso_type_symbol
Ag1 .0123(2) .0128(2) .0133(2) -.00211(4) .0000 .0000 Ag
Ag2 .01410(10) .0113(2) .0130(2) .0000 .0000 .00107(7) Ag
Nb .0040(2) .0051(2) .0085(2) -.00014(3) -.00061(4) .00031(4) Nb
O1 .0119(7) .0118(6) .0031(7) .0009(4) .0000 .0000 O
O2 .0127(6) .0100(6) .0059(7) .0000 .0000 .0004(4) O
O3 .0084(5) .0064(4) .0115(5) -.0033(3) -.0013(3) .0014(3) O
O4 .0077(5) .0086(4) .0114(5) .0030(3) .0010(3) .0013(3) O

loop_
_atom_type_symbol
_atom_type_scat_dispersion_real
_atom_type_scat_dispersion_imag
_atom_type_scat_source
Ag -.897 1.102 International_Tables_vol_IV_Table_2.2A_and_2.3.1
Nb -2.073 .622 International_Tables_vol_IV_Table_2.2A_and_2.3.1
O .011 .006 International_Tables_vol_IV_Table_2.2A_and_2.3.1
